data_1505744
loop_
_publ_author_name
'Muktha, B.'
'Aarthi, T.'
'Madras, Giridhar'
'Guru Row, T. N.'

_publ_section_title
;
 Substitution effect on the photocatalytic degradation by the series
 AxBi26-xMo10O68+0.5y (A = Ba, y = 0; A = Bi, La, y = 2): a kinetic study.
;
_journal_issue 21
_journal_name_full 'The journal of physical chemistry. B'
_journal_page_first 10280
_journal_page_last 10286
_journal_paper_doi 10.1021/jp060945o
_journal_volume 110
_journal_year 2006
_chemical_formula_sum 'Ba0.5 Bi6 Mo2.5 O17'
_chemical_formula_weight 1834.4
_chemical_name_systematic ' ?'
_space_group_IT_number 13
_symmetry_cell_setting monoclinic
_symmetry_space_group_name_Hall '-P 2yc'
_symmetry_space_group_name_H-M 'P 1 2/c 1'
_cell_angle_alpha 90
_cell_angle_beta 101.838
_cell_angle_gamma 90
_cell_formula_units_Z 4
_cell_length_a 11.6887
_cell_length_b 5.8139
_cell_length_c 24.7151
_cell_volume 1643.841
_computing_publication_material '(Jana2000; Petricek and Dusek, 2000)'
_computing_structure_refinement '(Jana2000; Petricek and Dusek, 2000)'
_diffrn_ambient_temperature 298(2)
_diffrn_measured_fraction_theta_full 0.95
_diffrn_measurement_device_type 'Bruker SMART CCD area detector'
_diffrn_radiation_monochromator graphite
_diffrn_radiation_source 'fine-focus sealed tube'
_diffrn_radiation_type 'Mo K\a'
_diffrn_radiation_wavelength 0.71073
_diffrn_reflns_av_R_equivalents 0.0690
_diffrn_reflns_av_sigmaI/netI 0.0827
_diffrn_reflns_limit_h_max 13
_diffrn_reflns_limit_h_min -15
_diffrn_reflns_limit_k_max 7
_diffrn_reflns_limit_k_min -7
_diffrn_reflns_limit_l_max 32
_diffrn_reflns_limit_l_min -31
_diffrn_reflns_number 12447
_diffrn_reflns_theta_full 27.56
_diffrn_reflns_theta_max 27.92
_diffrn_reflns_theta_min 1.68
_exptl_absorpt_coefficient_mu 67.081
_exptl_absorpt_correction_T_max 0.0621
_exptl_absorpt_correction_T_min 0.0029
_exptl_absorpt_correction_type numerical
_exptl_absorpt_process_details 'Interpolation using  Int.Tab. Vol. C (1992) p. 523,Tab. 6.3.3.3'
_exptl_crystal_colour yellow
_exptl_crystal_density_diffrn 7.4097
_exptl_crystal_description cylindrical
_exptl_crystal_F_000 3068
_exptl_crystal_size_max 0.248
_exptl_crystal_size_mid 0.131
_exptl_crystal_size_min 0.086
_exptl_crystal_size_rad 0.198
_refine_diff_density_max 6.225
_refine_diff_density_min -4.41
_refine_ls_goodness_of_fit_gt 1.24
_refine_ls_goodness_of_fit_ref 1.24
_refine_ls_number_parameters 76
_refine_ls_number_reflns 2942
_refine_ls_R_factor_all 0.0558
_refine_ls_R_factor_gt 0.0558
_refine_ls_shift/su_max 0.0011
_refine_ls_shift/su_mean 0.0001
_refine_ls_structure_factor_coef Fsqd
_refine_ls_weighting_details w=1/\s^2^(I)
_refine_ls_weighting_scheme sigma
_refine_ls_wR_factor_gt 0.1374
_refine_ls_wR_factor_ref 0.1374
_reflns_number_gt 2942
_reflns_number_total 3636
_reflns_threshold_expression I>3\s(I)
_cod_data_source_file jp060945osi20060214_033638.cif
_cod_data_source_block (I)
_cod_database_code 1505744

loop_
_symmetry_equiv_pos_site_id
_symmetry_equiv_pos_as_xyz
1 x,y,z
2 -x,y,1/2-z
3 -x,-y,-z
4 x,-y,1/2+z

loop_
_atom_site_label
_atom_site_type_symbol
_atom_site_fract_x
_atom_site_fract_y
_atom_site_fract_z
_atom_site_adp_type
_atom_site_U_iso_or_equiv
_atom_site_symmetry_multiplicity
_atom_site_occupancy
_atom_site_calc_flag
Bi1 Bi 0.65720(7) 0.42081(14) 0.74468(4) Uani 0.0297 4 1 d
Bi2 Bi 0.46004(7) 0.92279(14) 0.67345(4) Uani 0.0284 4 1 d
Bi3 Bi 0.25713(7) 0.52054(14) 0.60138(4) Uani 0.0302 4 1 d
Bi4 Bi 0.58084(7) 0.51532(13) 0.59132(4) Uani 0.0292 4 1 d
Bi5 Bi 0.76879(7) 0.01158(13) 0.65827(4) Uani 0.0291 4 1 d
Bi6 Bi 0.85926(7) 0.01268(14) 0.82142(4) Uani 0.0314 4 1 d
Mo1 Mo 0.33944(19) 0.0267(3) 0.51329(9) Uani 0.0369 4 1 d
Ba1 Ba 1 0 1 Uani 0.0517 2 1 d
Mo2 Mo 1 -0.4760(5) 0.75 Uani 0.0387 2 1 d
Mo3 Mo 0.92468(17) 0.5001(3) 1.07870(10) Uani 0.0372 4 1 d
O1 O 0.5 0.747(3) 0.75 Uani 0.0246 2 1 d
O2 O 0.5 0.233(3) 0.75 Uani 0.0298 2 1 d
O3 O 0.6377(11) -0.234(2) 0.6576(6) Uani 0.0303 4 1 d
O4 O 0.2627(13) 0.276(2) 0.6656(7) Uani 0.0335 4 1 d
O5 O 0.7294(13) -0.225(2) 0.8326(7) Uani 0.0353 4 1 d
O6 O 0.6282(12) 0.256(2) 0.6530(6) Uani 0.0313 4 1 d
O7 O 0.4385(12) 0.573(3) 0.6332(7) Uani 0.0344 4 1 d
O8 O 0.7555(14) 0.095(3) 0.7422(7) Uani 0.0418 4 1 d
O9 O 0.8738(18) -0.314(4) 0.7406(13) Uani 0.0906 4 1 d
O10 O 0.3878(17) 0.290(4) 0.5429(10) Uani 0.0684 4 1 d
O11 O 1.001(2) 0.756(4) 1.0854(11) Uani 0.0859 4 1 d
O12 O 0.8023(18) 0.523(5) 1.1095(12) Uani 0.0947 4 1 d
O13 O 0.294(3) 0.044(5) 0.4412(11) Uani 0.0992 4 1 d
O14 O 0.222(2) -0.070(5) 0.5420(12) Uani 0.0963 4 1 d
O15 O 1.023(2) 0.287(4) 1.1005(12) Uani 0.0876 4 1 d
O16 O 0.872(3) 0.439(7) 1.0086(12) Uani 0.133 4 1 d
O17 O 0.439(3) -0.186(5) 0.5309(16) Uani 0.1247 4 1 d
O18 O 0.997(3) -0.660(6) 0.701(2) Uani 0.1759 4 1 d

loop_
_atom_site_aniso_label
_atom_site_aniso_type_symbol
_atom_site_aniso_U_11
_atom_site_aniso_U_22
_atom_site_aniso_U_33
_atom_site_aniso_U_12
_atom_site_aniso_U_13
_atom_site_aniso_U_23
Bi1 Bi 0.02898 0.02977 0.02899 -0.00001 0.0026 0.00059
Bi2 Bi 0.02931 0.03017 0.02326 -0.00023 -0.00035 0.00134
Bi3 Bi 0.03189 0.03263 0.02327 -0.00228 -0.00102 0.00006
Bi4 Bi 0.03164 0.03171 0.02245 0.00161 0.0012 -0.00003
Bi5 Bi 0.02714 0.0325 0.02628 -0.00106 0.00239 -0.00245
Bi6 Bi 0.02645 0.03242 0.0332 0.00041 0.0012 0.00252
Mo1 Mo 0.04888 0.03525 0.02436 0.00151 0.00259 0.00361
Ba1 Ba 0.05151 0.05264 0.05197 -0.00431 0.01295 0.00148
Mo2 Mo 0.03644 0.03875 0.03848 0 0.00205 0
Mo3 Mo 0.0307 0.04166 0.0374 0.00339 0.00243 0.00325
O1 O 0.02451 0.02397 0.01938 0 -0.00906 0
O2 O 0.03446 0.02279 0.03155 0 0.00507 0
O3 O 0.02677 0.03396 0.02929 -0.00486 0.00353 0.00082
O4 O 0.04058 0.03214 0.02665 -0.00408 0.00432 0.00137
O5 O 0.03925 0.0305 0.03584 0.00252 0.00699 0.0068
O6 O 0.03415 0.03027 0.02714 0.00601 0.00079 0.00122
O7 O 0.02718 0.03773 0.03675 -0.0021 0.00291 -0.00398
O8 O 0.04894 0.04785 0.02832 0.00384 0.00702 -0.01052
O9 O 0.05057 0.07738 0.13279 0.03036 -0.00725 -0.04415
O10 O 0.05744 0.07164 0.07581 -0.01576 0.0131 -0.03721
O11 O 0.12127 0.06364 0.08668 -0.02876 0.05376 -0.02449
O12 O 0.03028 0.17628 0.08112 0.0248 0.02006 -0.01109
O13 O 0.14381 0.0996 0.03751 -0.03472 -0.0201 0.00541
O14 O 0.08626 0.11276 0.08774 -0.03095 0.01257 0.04817
O15 O 0.07226 0.09219 0.09588 0.03645 0.01121 0.05215
O16 O 0.10483 0.24433 0.03696 -0.0372 -0.01572 0.00668
O17 O 0.15991 0.08185 0.14472 0.06912 0.06026 0.06242
O18 O 0.11316 0.14113 0.243 0.07029 -0.03422 -0.12741

loop_
_atom_type_symbol
_atom_type_scat_dispersion_real
_atom_type_scat_dispersion_imag
_atom_type_scat_source
_atom_type_scat_Cromer_Mann_a1
_atom_type_scat_Cromer_Mann_b1
_atom_type_scat_Cromer_Mann_a2
_atom_type_scat_Cromer_Mann_b2
_atom_type_scat_Cromer_Mann_a3
_atom_type_scat_Cromer_Mann_b3
_atom_type_scat_Cromer_Mann_a4
_atom_type_scat_Cromer_Mann_b4
_atom_type_scat_Cromer_Mann_c
Ba -0.324 2.282 'International Tables Vol C Tables  4.2.6.8 and 6.1.1.4' 20.3361 3.216 19.297001 0.2756 10.888 20.2073 2.6959 167.201996 2.7731
Bi -4.108 10.257 'International Tables Vol C Tables  4.2.6.8 and 6.1.1.4' 33.3689 0.704 12.951 2.9238 16.5877 8.7937 6.4692 48.0093 13.5782
Mo -1.683 0.686 'International Tables Vol C Tables  4.2.6.8 and 6.1.1.4' 3.7025 0.2772 17.2356 1.0958 12.8876 11.004 3.7429 61.658401 4.3875
O 0.011 0.006 'International Tables Vol C Tables  4.2.6.8 and 6.1.1.4' 3.0485 13.2771 2.2868 5.7011 1.5463 0.3239 0.867 32.908901 0.2508

loop_
_geom_angle_atom_site_label_1
_geom_angle_atom_site_label_2
_geom_angle_atom_site_label_3
_geom_angle_site_symmetry_1
_geom_angle_site_symmetry_3
_geom_angle
_geom_angle_publ_flag
O1 Bi1 O2 . . 75.7(5) yes
O1 Bi1 O3 . 1_565 66.2(3) yes
O1 Bi1 O4 . 2_656 110.5(4) yes
O1 Bi1 O5 . 1_565 64.4(3) yes
O1 Bi1 O6 . . 111.3(3) yes
O1 Bi1 O8 . . 167.0(5) yes
O1 Bi1 O9 . 1_565 103.4(5) yes
O2 Bi1 O3 . 1_565 116.9(4) yes
O2 Bi1 O4 . 2_656 86.7(4) yes
O2 Bi1 O5 . 1_565 114.8(4) yes
O2 Bi1 O6 . . 84.2(4) yes
O2 Bi1 O8 . . 91.3(6) yes
O2 Bi1 O9 . 1_565 178.3(6) yes
O3 Bi1 O4 1_565 2_656 152.6(4) yes
O3 Bi1 O5 1_565 1_565 91.7(4) yes
O3 Bi1 O6 1_565 . 66.9(4) yes
O3 Bi1 O8 1_565 . 121.9(6) yes
O3 Bi1 O9 1_565 1_565 63.8(6) yes
O4 Bi1 O5 2_656 1_565 64.3(4) yes
O4 Bi1 O6 2_656 . 133.3(5) yes
O4 Bi1 O8 2_656 . 67.5(6) yes
O4 Bi1 O9 2_656 1_565 92.3(7) yes
O5 Bi1 O6 1_565 . 156.8(5) yes
O5 Bi1 O8 1_565 . 122.5(5) yes
O5 Bi1 O9 1_565 1_565 63.4(7) yes
O6 Bi1 O8 . . 67.0(5) yes
O6 Bi1 O9 . 1_565 97.5(7) yes
O8 Bi1 O9 . 1_565 89.6(6) yes
O1 Bi2 O2 . 1_565 73.1(5) yes
O1 Bi2 O3 . 1_565 85.5(4) yes
O1 Bi2 O5 . 2_666 85.0(4) yes
O1 Bi2 O6 . 1_565 116.7(4) yes
O1 Bi2 O7 . . 86.8(6) yes
O2 Bi2 O3 1_565 1_565 110.8(3) yes
O2 Bi2 O5 1_565 2_666 109.1(4) yes
O2 Bi2 O6 1_565 1_565 68.4(4) yes
O2 Bi2 O7 1_565 . 159.9(5) yes
O3 Bi2 O5 1_565 2_666 134.0(5) yes
O3 Bi2 O6 1_565 1_565 64.9(4) yes
O3 Bi2 O7 1_565 . 66.7(5) yes
O5 Bi2 O6 2_666 1_565 154.6(4) yes
O5 Bi2 O7 2_666 . 67.9(5) yes
O6 Bi2 O7 1_565 . 123.2(5) yes
O4 Bi3 O5 . 2_666 84.7(6) yes
O4 Bi3 O7 . . 86.8(6) yes
O4 Bi3 O10 . . 97.9(7) yes
O4 Bi3 O14 . 1_565 161.0(8) yes
O4 Bi3 O15 . 4_464 98.4(7) yes
O4 Bi3 O16 . 2_656 122.0(9) yes
O5 Bi3 O7 2_666 . 73.3(6) yes
O5 Bi3 O10 2_666 . 141.6(6) yes
O5 Bi3 O14 2_666 1_565 78.2(7) yes
O5 Bi3 O15 2_666 4_464 70.9(6) yes
O5 Bi3 O16 2_666 2_656 139.8(9) yes
O7 Bi3 O10 . . 68.6(6) yes
O7 Bi3 O14 . 1_565 95.8(7) yes
O7 Bi3 O15 . 4_464 143.1(6) yes
O7 Bi3 O16 . 2_656 131.8(9) yes
O10 Bi3 O14 . 1_565 100.6(8) yes
O10 Bi3 O15 . 4_464 145.0(7) yes
O10 Bi3 O16 . 2_656 69.7(9) yes
O14 Bi3 O15 1_565 4_464 68.5(8) yes
O14 Bi3 O16 1_565 2_656 69.4(10) yes
O15 Bi3 O16 4_464 2_656 75.4(9) yes
O3 Bi4 O6 1_565 . 86.7(5) yes
O3 Bi4 O7 1_565 . 71.5(5) yes
O3 Bi4 O10 1_565 . 139.4(6) yes
O3 Bi4 O12 1_565 4_564 77.6(8) yes
O3 Bi4 O17 1_565 1_565 92.5(8) yes
O6 Bi4 O7 . . 83.1(6) yes
O6 Bi4 O10 . . 92.6(6) yes
O6 Bi4 O12 . 4_564 73.0(8) yes
O6 Bi4 O17 . 1_565 155.3(9) yes
O7 Bi4 O10 . . 68.2(7) yes
O7 Bi4 O12 . 4_564 141.7(8) yes
O7 Bi4 O17 . 1_565 73.2(10) yes
O10 Bi4 O12 . 4_564 140.6(8) yes
O10 Bi4 O17 . 1_565 72.2(8) yes
O12 Bi4 O17 4_564 1_565 130.9(10) yes
O3 Bi5 O6 . . 84.3(5) yes
O3 Bi5 O8 . . 87.9(6) yes
O3 Bi5 O9 . . 76.2(6) yes
O3 Bi5 O13 . 3_656 80.4(9) yes
O6 Bi5 O8 . . 73.0(6) yes
O6 Bi5 O9 . . 133.5(7) yes
O6 Bi5 O13 . 3_656 87.6(8) yes
O8 Bi5 O9 . . 64.6(7) yes
O8 Bi5 O13 . 3_656 158.3(9) yes
O9 Bi5 O13 . 3_656 128.7(9) yes
O4 Bi6 O5 2_656 . 86.1(6) yes
O4 Bi6 O8 2_656 . 73.1(6) yes
O4 Bi6 O9 2_656 . 136.8(6) yes
O4 Bi6 O11 2_656 3_767 80.4(6) yes
O4 Bi6 O15 2_656 3_757 126.5(7) yes
O4 Bi6 O18 2_656 2_766 89.3(9) yes
O5 Bi6 O8 . . 88.8(6) yes
O5 Bi6 O9 . . 78.4(7) yes
O5 Bi6 O11 . 3_767 120.5(7) yes
O5 Bi6 O15 . 3_757 76.3(6) yes
O5 Bi6 O18 . 2_766 173.2(9) yes
O8 Bi6 O9 . . 66.5(7) yes
O8 Bi6 O11 . 3_767 138.9(6) yes
O8 Bi6 O15 . 3_757 153.3(7) yes
O8 Bi6 O18 . 2_766 85.1(10) yes
O9 Bi6 O11 . 3_767 141.8(7) yes
O9 Bi6 O15 . 3_757 88.7(8) yes
O9 Bi6 O18 . 2_766 101.8(11) yes
O11 Bi6 O15 3_767 3_757 67.3(7) yes
O11 Bi6 O18 3_767 2_766 63.4(11) yes
O15 Bi6 O18 3_757 2_766 110.5(9) yes
O10 Mo1 O13 . . 112.4(12) yes
O10 Mo1 O14 . . 109.0(12) yes
O10 Mo1 O17 . . 112.8(12) yes
O13 Mo1 O14 . . 109.2(14) yes
O13 Mo1 O17 . . 110.6(16) yes
O14 Mo1 O17 . . 102.4(15) yes
O11 Ba1 O11 1_545 3_767 180 yes
O11 Ba1 O14 1_545 2_656 94.5(9) yes
O11 Ba1 O14 1_545 4_655 85.5(9) yes
O11 Ba1 O15 1_545 . 68.5(8) yes
O11 Ba1 O15 1_545 3_757 111.5(8) yes
O11 Ba1 O16 1_545 . 109.6(9) yes
O11 Ba1 O16 1_545 3_757 70.4(9) yes
O11 Ba1 O11 3_767 1_545 180 yes
O11 Ba1 O14 3_767 2_656 85.5(9) yes
O11 Ba1 O14 3_767 4_655 94.5(9) yes
O11 Ba1 O15 3_767 . 111.5(8) yes
O11 Ba1 O15 3_767 3_757 68.5(8) yes
O11 Ba1 O16 3_767 . 70.4(9) yes
O11 Ba1 O16 3_767 3_757 109.6(9) yes
O14 Ba1 O14 2_656 4_655 180 yes
O14 Ba1 O15 2_656 . 109.5(8) yes
O14 Ba1 O15 2_656 3_757 70.5(8) yes
O14 Ba1 O16 2_656 . 72.1(9) yes
O14 Ba1 O16 2_656 3_757 107.9(9) yes
O14 Ba1 O14 4_655 2_656 180 yes
O14 Ba1 O15 4_655 . 70.5(8) yes
O14 Ba1 O15 4_655 3_757 109.5(8) yes
O14 Ba1 O16 4_655 . 107.9(9) yes
O14 Ba1 O16 4_655 3_757 72.1(9) yes
O15 Ba1 O15 . 3_757 180 yes
O15 Ba1 O16 . . 54.5(7) yes
O15 Ba1 O16 . 3_757 125.5(7) yes
O15 Ba1 O15 3_757 . 180 yes
O15 Ba1 O16 3_757 . 125.5(7) yes
O15 Ba1 O16 3_757 3_757 54.5(7) yes
O16 Ba1 O16 . 3_757 180 yes
O16 Ba1 O16 3_757 . 180 yes
O9 Mo2 O9 . 2_756 113.7(11) yes
O9 Mo2 O18 . . 111.9(15) yes
O9 Mo2 O18 . 2_756 110.6(17) yes
O9 Mo2 O9 2_756 . 113.7(11) yes
O9 Mo2 O18 2_756 . 110.6(17) yes
O9 Mo2 O18 2_756 2_756 111.9(15) yes
O18 Mo2 O18 . 2_756 97(2) yes
O18 Mo2 O18 2_756 . 97(2) yes
O11 Mo3 O12 . . 110.2(14) yes
O11 Mo3 O15 . . 107.1(12) yes
O11 Mo3 O16 . . 109.8(16) yes
O12 Mo3 O15 . . 118.4(14) yes
O12 Mo3 O16 . . 107.0(15) yes
O15 Mo3 O16 . . 104.1(16) yes
Bi1 O1 Bi1 . 2_656 89.1(5) yes
Bi1 O1 Bi2 . . 109.12(18) yes
Bi1 O1 Bi2 . 2_656 111.10 yes
Bi1 O3 Bi2 1_545 1_545 94.7(5) yes
Bi1 O3 Bi4 1_545 1_545 93.4(5) yes
Bi1 O3 Bi5 1_545 . 121.2(5) yes
Bi1 O3 O6 1_545 1_545 48.5(4) yes
Bi1 O3 O6 1_545 . 135.5(7) yes
Bi1 O3 O7 1_545 1_545 78.5(5) yes
Bi1 O3 O8 1_545 . 88.2(5) yes
Bi1 O3 O12 1_545 4_554 87.0(7) yes
Bi1 O3 O13 1_545 3_656 151.5(8) yes
Bi2 O3 Bi4 1_545 1_545 103.7(5) yes
Bi2 O3 Bi5 1_545 . 113.7(6) yes

loop_
_geom_bond_atom_site_label_1
_geom_bond_atom_site_label_2
_geom_bond_site_symmetry_2
_geom_bond_distance
_geom_bond_publ_flag
Bi1 O1 . 2.663(13) yes
Bi1 O2 . 2.164(9) yes
Bi1 O3 1_565 2.918(15) yes
Bi1 O4 2_656 2.375(15) yes
Bi1 O5 1_565 2.987(15) yes
Bi1 O6 . 2.420(16) yes
Bi1 O8 . 2.224(17) yes
Bi1 O9 1_565 2.98(2) yes
Bi2 O1 . 2.116(9) yes
Bi2 O2 1_565 2.587(13) yes
Bi2 O3 1_565 2.372(14) yes
Bi2 O5 2_666 2.351(15) yes
Bi2 O6 1_565 2.876(15) yes
Bi2 O7 . 2.253(15) yes
Bi3 O4 . 2.121(16) yes
Bi3 O5 2_666 2.185(16) yes
Bi3 O7 . 2.127(13) yes
Bi3 O10 . 2.67(2) yes
Bi3 O14 1_565 2.78(3) yes
Bi3 O15 4_464 2.95(2) yes
Bi3 O16 2_656 2.87(3) yes
Bi4 O3 1_565 2.193(14) yes
Bi4 O6 . 2.135(14) yes
Bi4 O7 . 2.159(16) yes
Bi4 O10 . 2.670(19) yes
Bi4 O12 4_564 2.54(2) yes
Bi4 O17 1_565 2.64(3) yes
Bi5 O3 . 2.091(14) yes
Bi5 O6 . 2.155(14) yes
Bi5 O8 . 2.166(18) yes
Bi5 O9 . 2.86(3) yes
Bi5 O13 3_656 2.44(3) yes
Bi6 O4 2_656 2.162(15) yes
Bi6 O5 . 2.112(15) yes
Bi6 O8 . 2.135(16) yes
Bi6 O9 . 2.79(3) yes
Bi6 O11 3_767 2.87(2) yes
Bi6 O15 3_757 2.75(3) yes
Bi6 O18 2_766 2.67(4) yes
Mo1 O10 . 1.74(2) yes
Mo1 O13 . 1.76(3) yes
Mo1 O14 . 1.77(3) yes
Mo1 O17 . 1.69(3) yes
Ba1 O11 1_545 2.54(3) yes
Ba1 O11 3_767 2.54(3) yes
Ba1 O14 2_656 2.62(3) yes
Ba1 O14 4_655 2.62(3) yes
Ba1 O15 . 2.96(3) yes
Ba1 O15 3_757 2.96(3) yes
Ba1 O16 . 2.99(4) yes
Ba1 O16 3_757 2.99(4) yes
Mo2 O9 . 1.73(2) yes
Mo2 O9 2_756 1.73(2) yes
Mo2 O18 . 1.61(4) yes
Mo2 O18 2_756 1.61(4) yes
Mo3 O11 . 1.72(2) yes
Mo3 O12 . 1.76(3) yes
Mo3 O15 . 1.70(2) yes
Mo3 O16 . 1.75(3) yes
O1 O2 . 2.99(3) yes
O1 O2 1_565 2.83(3) yes
O3 O6 1_545 2.971(19) yes
O3 O6 . 2.850(19) yes
O3 O7 1_545 2.543(19) yes
O3 O8 . 2.96(2) yes
O3 O12 4_554 2.98(3) yes
O3 O13 3_656 2.93(3) yes
O4 O5 2_656 2.92(2) yes
O4 O5 2_666 2.90(2) yes
O4 O7 . 2.92(2) yes
O4 O8 2_656 2.56(2) yes
O5 O7 2_646 2.57(2) yes
O5 O8 . 2.97(2) yes
O6 O7 . 2.849(20) yes
O6 O8 . 2.57(2) yes
O6 O12 4_564 2.80(3) yes
O7 O10 . 2.74(3) yes
O7 O17 1_565 2.89(4) yes
O8 O9 . 2.75(3) yes
O9 O9 2_756 2.89(3) yes
O9 O18 . 2.77(5) yes
O9 O18 2_756 2.75(4) yes
O10 O13 . 2.90(3) yes
O10 O14 . 2.85(3) yes
O10 O17 . 2.86(4) yes
O11 O12 . 2.86(4) yes
O11 O15 . 2.76(3) yes
O11 O16 . 2.84(4) yes
O11 O18 4_555 2.92(6) yes
O12 O15 . 2.97(3) yes
O12 O16 . 2.82(5) yes
O12 O18 4_555 2.96(4) yes
O13 O14 . 2.87(4) yes
O13 O17 . 2.83(4) yes
O14 O17 . 2.69(5) yes
O15 O16 . 2.72(4) yes
O18 O18 2_756 2.42(7) yes
